data_7717079
loop_
_publ_author_name
'Mikata, Yuji'
'Akedo, Miyu'
'Hamamoto, Erina'
'Yoshida, Shoko'
'Shoji, Sunao'
'Ohsedo, Yutaka'
'Matsuo, Takashi'
'Storr, Tim'
'Funahashi, Yasuhiro'

_publ_section_title
;
 Structural and electrochemical properties of mononuclear copper(II)
 complexes with pentadentate ethylenediamine-based ligands with
 pyridine/quinoline/isoquinoline/quinoxaline binding sites.
;
_journal_issue 40
_journal_name_full 'Dalton transactions (Cambridge, England : 2003)'
_journal_page_first 16716
_journal_page_last 16732
_journal_paper_doi 10.1039/d4dt02363c
_journal_volume 53
_journal_year 2024
_chemical_formula_moiety 'C26 H27 Cl2 Cu N5 O8'
_chemical_formula_sum 'C26 H27 Cl2 Cu N5 O8'
_chemical_formula_weight 671.98
_space_group_crystal_system monoclinic
_space_group_IT_number 13
_space_group_name_Hall '-P 2yc'
_space_group_name_H-M_alt 'P 1 2/c 1'
_atom_sites_solution_hydrogens geom
_atom_sites_solution_primary direct
_atom_sites_solution_secondary difmap
_audit_update_record
;
2024-08-06 deposited with the CCDC.	2024-09-24 downloaded from the CCDC.
;
_cell_angle_alpha 90.0000
_cell_angle_beta 110.212(3)
_cell_angle_gamma 90.0000
_cell_formula_units_Z 4
_cell_length_a 20.820(4)
_cell_length_b 7.9052(15)
_cell_length_c 18.113(4)
_cell_measurement_reflns_used 7435
_cell_measurement_temperature 153
_cell_measurement_theta_max 27.51
_cell_measurement_theta_min 3.13
_cell_volume 2797.6(10)
_computing_cell_refinement CrystalClear
_computing_data_collection 'CrystalClear (Rigaku/MSC Inc., 2006)'
_computing_data_reduction CrystalClear
_computing_molecular_graphics 'CrystalStructure 4.3'
_computing_publication_material 'CrystalStructure 4.3 (Rigaku, 2019)'
_computing_structure_refinement 'SHELXL Version 2016/6 (Sheldrick, 2008)'
_computing_structure_solution 'SIR92 (Altomare, et al., 1994)'
_diffrn_ambient_temperature 153
_diffrn_detector_area_resol_mean 7.314
_diffrn_measured_fraction_theta_full 0.998
_diffrn_measured_fraction_theta_max 0.995
_diffrn_measurement_device_type 'Rigaku Mercury70'
_diffrn_measurement_method \w
_diffrn_radiation_type 'Mo K\a'
_diffrn_radiation_wavelength 0.71075
_diffrn_reflns_av_R_equivalents 0.0288
_diffrn_reflns_av_unetI/netI 0.0342
_diffrn_reflns_Laue_measured_fraction_full 0.998
_diffrn_reflns_Laue_measured_fraction_max 0.995
_diffrn_reflns_limit_h_max 27
_diffrn_reflns_limit_h_min -19
_diffrn_reflns_limit_k_max 10
_diffrn_reflns_limit_k_min -10
_diffrn_reflns_limit_l_max 22
_diffrn_reflns_limit_l_min -23
_diffrn_reflns_number 20997
_diffrn_reflns_point_group_measured_fraction_full 0.998
_diffrn_reflns_point_group_measured_fraction_max 0.995
_diffrn_reflns_theta_full 25.242
_diffrn_reflns_theta_max 27.485
_diffrn_reflns_theta_min 3.128
_diffrn_standards_number 0
_exptl_absorpt_coefficient_mu 1.031
_exptl_absorpt_correction_T_max 0.902
_exptl_absorpt_correction_T_min 0.627
_exptl_absorpt_correction_type multi-scan
_exptl_absorpt_process_details 'REQAB (Rigaku, 1998)'
_exptl_crystal_colour colorless
_exptl_crystal_density_diffrn 1.595
_exptl_crystal_density_method 'not measured'
_exptl_crystal_description unknown
_exptl_crystal_F_000 1380.00
_exptl_crystal_size_max 0.600
_exptl_crystal_size_mid 0.200
_exptl_crystal_size_min 0.100
_refine_diff_density_max 1.48
_refine_diff_density_min -1.54
_refine_ls_extinction_method none
_refine_ls_goodness_of_fit_ref 1.116
_refine_ls_hydrogen_treatment constr
_refine_ls_number_parameters 403
_refine_ls_number_reflns 6388
_refine_ls_number_restraints 0
_refine_ls_R_factor_all 0.0911
_refine_ls_R_factor_gt 0.0791
_refine_ls_shift/su_max 0.001
_refine_ls_structure_factor_coef Fsqd
_refine_ls_weighting_details 'w = 1/[\s^2^(Fo^2^)+(0.1385P)^2^+4.4197P] where P=(Fo^2^+2Fc^2^)/3'
_refine_ls_weighting_scheme calc
_refine_ls_wR_factor_gt 0.2140
_refine_ls_wR_factor_ref 0.2397
_reflns_Friedel_coverage 0.000
_reflns_number_gt 5270
_reflns_number_total 6388
_reflns_threshold_expression F^2^>2.0\s(F^2^)
_cod_data_source_file d4dt02363c2.cif
_cod_data_source_block PhTPEN-Cu(ClO4)2-211125
_cod_depositor_comments 'Adding full bibliography for 7717077--7717088.cif.'
_cod_database_code 7717079

loop_
_space_group_symop_id
_space_group_symop_operation_xyz
1 +X,+Y,+Z
2 -X,+Y,1/2-Z
3 -X,-Y,-Z
4 +X,-Y,-1/2+Z

loop_
_atom_site_label
_atom_site_type_symbol
_atom_site_fract_x
_atom_site_fract_y
_atom_site_fract_z
_atom_site_U_iso_or_equiv
_atom_site_adp_type
_atom_site_occupancy
_atom_site_site_symmetry_order
_atom_site_calc_flag
_atom_site_refinement_flags_posn
_atom_site_refinement_flags_adp
_atom_site_refinement_flags_occupancy
_atom_site_disorder_assembly
_atom_site_disorder_group
Cu1 Cu 0.22220(2) 0.44566(6) 0.69932(3) 0.03263(19) Uani 1 1 d . . . . .
Cl1 Cl 0.18060(5) 0.78210(13) 0.55981(6) 0.0399(3) Uani 1 1 d . . . . .
Cl2 Cl 0.000000 1.0343(3) 0.250000 0.0633(5) Uani 1 2 d S T P . .
Cl3 Cl 0.500000 -0.2685(5) 0.750000 0.1207(13) Uani 1 2 d S T P . .
O1 O 0.23368(19) 0.6927(5) 0.6206(2) 0.0590(9) Uani 1 1 d . . . . .
O2 O 0.21095(19) 0.9294(4) 0.5387(2) 0.0501(8) Uani 1 1 d . . . . .
O3 O 0.1516(2) 0.6750(6) 0.4929(2) 0.0672(11) Uani 1 1 d . . . . .
O4 O 0.12934(19) 0.8332(6) 0.5917(3) 0.0674(11) Uani 1 1 d . . . . .
O5 O 0.000000 0.8655(16) 0.250000 0.202(8) Uani 1 2 d S T P . .
O6 O 0.0687(4) 1.0359(11) 0.3117(5) 0.064(2) Uani 0.5 1 d . . P . .
O7 O 0.0098(6) 1.1871(17) 0.2868(6) 0.106(4) Uani 0.5 1 d . . P . .
O8 O 0.0429(4) 1.0457(10) 0.1920(5) 0.0565(18) Uani 0.5 1 d . . P . .
O9 O 0.5600(3) -0.2834(7) 0.7983(4) 0.082(2) Uani 0.66 1 d . . P . .
O10 O 0.5218(4) -0.1205(10) 0.6974(4) 0.086(2) Uani 0.68 1 d . . P . .
O11 O 0.5189(6) -0.4362(13) 0.6988(7) 0.121(4) Uani 0.66 1 d . . P . .
N1 N 0.14596(17) 0.4824(5) 0.7439(2) 0.0400(8) Uani 1 1 d . . . . .
N2 N 0.25054(16) 0.1936(4) 0.78695(19) 0.0334(7) Uani 1 1 d . . . . .
N3 N 0.27417(18) 0.5965(5) 0.7890(2) 0.0379(7) Uani 1 1 d . . . . .
N4 N 0.14604(17) 0.3516(4) 0.6067(2) 0.0377(7) Uani 1 1 d . . . . .
N5 N 0.29856(16) 0.3347(4) 0.67259(19) 0.0328(6) Uani 1 1 d . . . . .
C1 C 0.1553(2) 0.3540(6) 0.8076(3) 0.0415(9) Uani 1 1 d . . . . .
H1 H 0.110967 0.337549 0.815506 0.050 Uiso 1 1 calc R U . . .
H2 H 0.188250 0.398891 0.857247 0.050 Uiso 1 1 calc R U . . .
C2 C 0.1807(2) 0.1840(6) 0.7904(3) 0.0397(9) Uani 1 1 d . . . . .
H3 H 0.180512 0.102628 0.831887 0.048 Uiso 1 1 calc R U . . .
H4 H 0.148998 0.140970 0.739558 0.048 Uiso 1 1 calc R U . . .
C3 C 0.1584(3) 0.6549(6) 0.7795(3) 0.0479(10) Uani 1 1 d . . . . .
H5 H 0.133446 0.668491 0.816823 0.057 Uiso 1 1 calc R U . . .
H6 H 0.141516 0.741692 0.737830 0.057 Uiso 1 1 calc R U . . .
C4 C 0.2342(2) 0.6773(5) 0.8221(2) 0.0415(9) Uani 1 1 d . . . . .
C5 C 0.2616(3) 0.7783(6) 0.8879(3) 0.0555(13) Uani 1 1 d . . . . .
H7 H 0.232742 0.832722 0.911330 0.067 Uiso 1 1 calc R U . . .
C6 C 0.3318(3) 0.7983(7) 0.9190(3) 0.0615(14) Uani 1 1 d . . . . .
H8 H 0.351813 0.867763 0.963869 0.074 Uiso 1 1 calc R U . . .
C7 C 0.3725(3) 0.7168(7) 0.8842(3) 0.0602(14) Uani 1 1 d . . . . .
H9 H 0.420761 0.730909 0.904350 0.072 Uiso 1 1 calc R U . . .
C8 C 0.3425(2) 0.6144(6) 0.8198(3) 0.0455(10) Uani 1 1 d . . . . .
H10 H 0.370616 0.555492 0.796827 0.055 Uiso 1 1 calc R U . . .
C9 C 0.0781(2) 0.4681(8) 0.6798(3) 0.0540(12) Uani 1 1 d . . . . .
H11 H 0.060600 0.582744 0.661518 0.065 Uiso 1 1 calc R U . . .
H12 H 0.045195 0.412823 0.700600 0.065 Uiso 1 1 calc R U . . .
C10 C 0.0829(2) 0.3678(6) 0.6118(3) 0.0439(9) Uani 1 1 d . . . . .
C11 C 0.0258(2) 0.3026(7) 0.5541(3) 0.0579(13) Uani 1 1 d . . . . .
H13 H -0.018220 0.312974 0.558517 0.070 Uiso 1 1 calc R U . . .
C12 C 0.0334(3) 0.2220(7) 0.4895(3) 0.0595(14) Uani 1 1 d . . . . .
H14 H -0.005044 0.174787 0.449671 0.071 Uiso 1 1 calc R U . . .
C13 C 0.0975(3) 0.2116(6) 0.4843(3) 0.0532(12) Uani 1 1 d . . . . .
H15 H 0.103752 0.159458 0.439947 0.064 Uiso 1 1 calc R U . . .
C14 C 0.1528(2) 0.2772(6) 0.5437(3) 0.0445(10) Uani 1 1 d . . . . .
H16 H 0.196983 0.269240 0.539795 0.053 Uiso 1 1 calc R U . . .
C15 C 0.2633(2) 0.0835(5) 0.7281(2) 0.0364(8) Uani 1 1 d . . . . .
H17 H 0.218975 0.050583 0.688258 0.044 Uiso 1 1 calc R U . . .
H18 H 0.286434 -0.021004 0.754222 0.044 Uiso 1 1 calc R U . . .
C16 C 0.3071(2) 0.1683(5) 0.6873(2) 0.0349(8) Uani 1 1 d . . . . .
C17 C 0.3553(3) 0.0769(6) 0.6669(3) 0.0461(10) Uani 1 1 d . . . . .
H19 H 0.359640 -0.041761 0.675543 0.055 Uiso 1 1 calc R U . . .
C18 C 0.3969(3) 0.1599(7) 0.6339(3) 0.0515(11) Uani 1 1 d . . . . .
H20 H 0.431202 0.099525 0.621192 0.062 Uiso 1 1 calc R U . . .
C19 C 0.3886(2) 0.3304(7) 0.6194(3) 0.0503(11) Uani 1 1 d . . . . .
H21 H 0.416548 0.389097 0.595970 0.060 Uiso 1 1 calc R U . . .
C20 C 0.3388(2) 0.4154(6) 0.6395(3) 0.0418(9) Uani 1 1 d . . . . .
H22 H 0.332871 0.533419 0.629691 0.050 Uiso 1 1 calc R U . . .
C21 C 0.3062(2) 0.2043(5) 0.8609(2) 0.0370(8) Uani 1 1 d . . . . .
C22 C 0.3741(2) 0.1957(8) 0.8631(3) 0.0519(12) Uani 1 1 d . . . . .
H23 H 0.383389 0.182552 0.815590 0.062 Uiso 1 1 calc R U . . .
C23 C 0.4277(3) 0.2063(10) 0.9342(3) 0.0656(16) Uani 1 1 d . . . . .
H24 H 0.473401 0.199352 0.934645 0.079 Uiso 1 1 calc R U . . .
C24 C 0.4165(3) 0.2267(8) 1.0046(3) 0.0584(13) Uani 1 1 d . . . . .
H25 H 0.453630 0.237041 1.052961 0.070 Uiso 1 1 calc R U . . .
C25 C 0.3498(3) 0.2314(6) 1.0023(3) 0.0457(10) Uani 1 1 d . . . . .
H26 H 0.341038 0.242124 1.050209 0.055 Uiso 1 1 calc R U . . .
C26 C 0.2948(2) 0.2210(5) 0.9319(2) 0.0393(8) Uani 1 1 d . . . . .
H27 H 0.249314 0.225355 0.932237 0.047 Uiso 1 1 calc R U . . .

loop_
_atom_site_aniso_label
_atom_site_aniso_U_11
_atom_site_aniso_U_22
_atom_site_aniso_U_33
_atom_site_aniso_U_23
_atom_site_aniso_U_13
_atom_site_aniso_U_12
Cu1 0.0280(3) 0.0339(3) 0.0348(3) -0.00185(17) 0.0094(2) 0.00072(16)
Cl1 0.0366(5) 0.0417(5) 0.0391(5) 0.0014(4) 0.0101(4) 0.0010(4)
Cl2 0.0320(8) 0.0570(10) 0.0926(15) 0.000 0.0111(8) 0.000
Cl3 0.0460(12) 0.137(3) 0.137(3) 0.000 -0.0221(15) 0.000
O1 0.0493(19) 0.053(2) 0.064(2) 0.0178(17) 0.0053(16) 0.0069(16)
O2 0.057(2) 0.0382(16) 0.060(2) 0.0044(14) 0.0265(17) 0.0005(14)
O3 0.076(3) 0.071(3) 0.049(2) -0.0152(18) 0.0145(18) -0.022(2)
O4 0.0458(19) 0.092(3) 0.072(2) 0.006(2) 0.0309(18) 0.0072(19)
O5 0.146(10) 0.107(8) 0.41(2) 0.000 0.170(14) 0.000
O6 0.037(4) 0.081(6) 0.069(5) 0.004(4) 0.011(3) 0.014(3)
O7 0.091(7) 0.138(10) 0.094(7) -0.073(7) 0.037(7) -0.032(7)
O8 0.040(4) 0.069(5) 0.066(5) 0.001(3) 0.026(3) 0.000(3)
O9 0.067(4) 0.046(3) 0.089(5) 0.004(3) -0.030(3) 0.006(3)
O10 0.093(5) 0.094(5) 0.070(4) 0.014(4) 0.029(4) -0.018(4)
O11 0.115(8) 0.123(8) 0.134(8) -0.045(7) 0.056(7) -0.031(6)
N1 0.0287(16) 0.0456(19) 0.0469(19) 0.0060(16) 0.0144(14) 0.0059(14)
N2 0.0326(16) 0.0339(15) 0.0336(16) -0.0018(12) 0.0115(13) -0.0016(12)
N3 0.0435(19) 0.0299(15) 0.0403(17) -0.0034(13) 0.0145(14) -0.0018(13)
N4 0.0297(15) 0.0371(17) 0.0405(17) 0.0013(14) 0.0046(13) 0.0002(13)
N5 0.0295(14) 0.0325(15) 0.0340(15) -0.0030(12) 0.0080(12) -0.0003(12)
C1 0.0350(19) 0.050(2) 0.044(2) 0.0052(18) 0.0189(16) 0.0038(17)
C2 0.0343(19) 0.044(2) 0.041(2) 0.0033(17) 0.0125(16) -0.0076(16)
C3 0.058(3) 0.044(2) 0.046(2) 0.0017(19) 0.025(2) 0.016(2)
C4 0.058(2) 0.0322(19) 0.037(2) 0.0032(16) 0.0197(18) 0.0033(17)
C5 0.094(4) 0.039(2) 0.038(2) 0.0012(18) 0.029(2) 0.003(2)
C6 0.086(4) 0.045(3) 0.039(2) -0.005(2) 0.003(2) -0.008(3)
C7 0.062(3) 0.055(3) 0.050(3) -0.007(2) 0.002(2) -0.013(2)
C8 0.043(2) 0.042(2) 0.043(2) -0.0006(18) 0.0039(17) -0.0075(18)
C9 0.0272(19) 0.079(4) 0.054(3) 0.011(2) 0.0128(19) 0.015(2)
C10 0.0308(18) 0.046(2) 0.049(2) 0.0092(19) 0.0053(16) 0.0003(17)
C11 0.033(2) 0.056(3) 0.071(3) 0.013(2) 0.001(2) -0.0033(19)
C12 0.050(3) 0.048(3) 0.059(3) 0.000(2) -0.008(2) -0.006(2)
C13 0.058(3) 0.043(2) 0.043(2) -0.0042(19) -0.003(2) 0.003(2)
C14 0.044(2) 0.041(2) 0.040(2) -0.0018(17) 0.0048(18) 0.0036(18)
C15 0.041(2) 0.0306(17) 0.0351(19) -0.0012(15) 0.0102(16) 0.0008(15)
C16 0.0361(18) 0.0367(19) 0.0296(17) -0.0015(14) 0.0082(14) 0.0009(15)
C17 0.049(2) 0.050(2) 0.040(2) 0.0004(18) 0.0163(19) 0.0125(19)
C18 0.047(2) 0.057(3) 0.054(3) -0.005(2) 0.022(2) 0.014(2)
C19 0.043(2) 0.060(3) 0.055(3) -0.008(2) 0.026(2) -0.001(2)
C20 0.036(2) 0.047(2) 0.048(2) -0.0016(18) 0.0214(18) -0.0011(17)
C21 0.0311(18) 0.042(2) 0.0356(19) -0.0028(16) 0.0083(15) -0.0046(15)
C22 0.033(2) 0.088(4) 0.036(2) -0.002(2) 0.0131(17) -0.002(2)
C23 0.037(2) 0.113(5) 0.042(2) 0.006(3) 0.0075(19) -0.003(3)
C24 0.048(3) 0.081(4) 0.037(2) 0.001(2) 0.0016(19) -0.012(2)
C25 0.054(3) 0.048(2) 0.035(2) -0.0037(17) 0.0142(18) -0.0001(19)
C26 0.042(2) 0.040(2) 0.038(2) -0.0027(16) 0.0163(17) 0.0031(16)

loop_
_atom_type_symbol
_atom_type_description
_atom_type_scat_dispersion_real
_atom_type_scat_dispersion_imag
_atom_type_scat_source
C C 0.0033 0.0016
;
International Tables for Crystallography
(Vol. C, Tables 4.2.6.8 and 6.1.1.4)
;
H H 0.0000 0.0000
;
International Tables for Crystallography
(Vol. C, Table 6.1.1.4)
;
Cl Cl 0.1484 0.1585
;
International Tables for Crystallography
(Vol. C, Tables 4.2.6.8 and 6.1.1.4)
;
Cu Cu 0.3201 1.2651
;
International Tables for Crystallography
(Vol. C, Tables 4.2.6.8 and 6.1.1.4)
;
N N 0.0061 0.0033
;
International Tables for Crystallography
(Vol. C, Tables 4.2.6.8 and 6.1.1.4)
;
O O 0.0106 0.0060
;
International Tables for Crystallography
(Vol. C, Tables 4.2.6.8 and 6.1.1.4)
;

loop_
_geom_angle_atom_site_label_1
_geom_angle_atom_site_label_2
_geom_angle_atom_site_label_3
_geom_angle
_geom_angle_site_symmetry_1
_geom_angle_site_symmetry_3
_geom_angle_publ_flag
N3 Cu1 N4 161.00(15) . . ?
N3 Cu1 N5 101.76(14) . . ?
N4 Cu1 N5 95.65(14) . . ?
N3 Cu1 N1 82.56(15) . . ?
N4 Cu1 N1 83.43(15) . . ?
N5 Cu1 N1 160.98(15) . . ?
O3 Cl1 O4 110.6(3) . . ?
O3 Cl1 O2 110.5(2) . . ?
O4 Cl1 O2 109.6(2) . . ?
O3 Cl1 O1 110.1(3) . . ?
O4 Cl1 O1 108.0(2) . . ?
O2 Cl1 O1 107.9(2) . . ?
O5 Cl2 O7 152.6(6) . . ?
O5 Cl2 O7 152.6(6) . 2 ?
O7 Cl2 O7 54.9(11) . 2 ?
O5 Cl2 O6 90.5(3) . 2 ?
O7 Cl2 O6 107.8(7) . 2 ?
O7 Cl2 O6 71.3(6) 2 2 ?
O5 Cl2 O6 90.5(3) . . ?
O7 Cl2 O6 71.3(6) . . ?
O7 Cl2 O6 107.8(7) 2 . ?
O6 Cl2 O6 179.0(7) 2 . ?
O5 Cl2 O8 93.2(3) . . ?
O7 Cl2 O8 104.4(6) . . ?
O7 Cl2 O8 69.6(6) 2 . ?
O6 Cl2 O8 96.7(4) 2 . ?
O6 Cl2 O8 83.3(4) . . ?
O5 Cl2 O8 93.2(3) . 2 ?
O7 Cl2 O8 69.6(6) . 2 ?
O7 Cl2 O8 104.4(6) 2 2 ?
O6 Cl2 O8 83.3(4) 2 2 ?
O6 Cl2 O8 96.7(4) . 2 ?
O8 Cl2 O8 173.6(6) . 2 ?
O9 Cl3 O9 169.3(7) 2_656 . ?
O9 Cl3 O10 93.6(5) 2_656 2_656 ?
O9 Cl3 O10 94.0(5) . 2_656 ?
O9 Cl3 O10 94.0(5) 2_656 . ?
O9 Cl3 O10 93.5(5) . . ?
O10 Cl3 O10 90.8(6) 2_656 . ?
O9 Cl3 O11 84.9(6) 2_656 . ?
O9 Cl3 O11 86.9(5) . . ?
O10 Cl3 O11 174.7(5) 2_656 . ?
O10 Cl3 O11 94.3(5) . . ?
O9 Cl3 O11 86.9(6) 2_656 2_656 ?
O9 Cl3 O11 84.9(6) . 2_656 ?
O10 Cl3 O11 94.3(5) 2_656 2_656 ?
O10 Cl3 O11 174.7(5) . 2_656 ?
O11 Cl3 O11 80.6(8) . 2_656 ?
Cl2 O6 O7 51.0(4) . . ?
O7 O7 Cl2 62.6(6) 2 . ?
O7 O7 O6 103.1(9) 2 . ?
Cl2 O7 O6 57.7(6) . . ?
O7 O7 O8 104.0(10) 2 2 ?
Cl2 O7 O8 61.8(6) . 2 ?
O6 O7 O8 86.5(8) . 2 ?
Cl2 O8 O7 48.6(4) . 2 ?
C9 N1 C3 112.4(4) . . ?
C9 N1 C1 112.6(4) . . ?
C3 N1 C1 109.2(4) . . ?
C9 N1 Cu1 109.9(3) . . ?
C3 N1 Cu1 105.0(3) . . ?
C1 N1 Cu1 107.3(2) . . ?
C21 N2 C15 114.9(3) . . ?
C21 N2 C2 116.8(3) . . ?
C15 N2 C2 115.3(3) . . ?
C8 N3 C4 119.6(4) . . ?
C8 N3 Cu1 126.7(3) . . ?
C4 N3 Cu1 113.6(3) . . ?
C14 N4 C10 119.4(4) . . ?
C14 N4 Cu1 126.3(3) . . ?
C10 N4 Cu1 114.3(3) . . ?
C16 N5 C20 119.5(4) . . ?
C16 N5 Cu1 116.1(3) . . ?
C20 N5 Cu1 124.3(3) . . ?
N1 C1 C2 113.8(3) . . ?
N1 C1 H1 108.8 . . ?
C2 C1 H1 108.8 . . ?
N1 C1 H2 108.8 . . ?
C2 C1 H2 108.8 . . ?
H1 C1 H2 107.7 . . ?
N2 C2 C1 112.4(3) . . ?
N2 C2 H3 109.1 . . ?
C1 C2 H3 109.1 . . ?
N2 C2 H4 109.1 . . ?
C1 C2 H4 109.1 . . ?
H3 C2 H4 107.8 . . ?
N1 C3 C4 108.8(3) . . ?
N1 C3 H5 109.9 . . ?
C4 C3 H5 109.9 . . ?
N1 C3 H6 109.9 . . ?
C4 C3 H6 109.9 . . ?
H5 C3 H6 108.3 . . ?
N3 C4 C5 121.6(5) . . ?
N3 C4 C3 114.6(4) . . ?
C5 C4 C3 123.7(4) . . ?
C6 C5 C4 118.7(5) . . ?
C6 C5 H7 120.6 . . ?
C4 C5 H7 120.6 . . ?
C7 C6 C5 119.4(5) . . ?
C7 C6 H8 120.3 . . ?
C5 C6 H8 120.3 . . ?
C6 C7 C8 119.4(5) . . ?
C6 C7 H9 120.3 . . ?
C8 C7 H9 120.3 . . ?
N3 C8 C7 121.3(5) . . ?
N3 C8 H10 119.4 . . ?
C7 C8 H10 119.4 . . ?
N1 C9 C10 111.4(4) . . ?
N1 C9 H11 109.3 . . ?
C10 C9 H11 109.3 . . ?
N1 C9 H12 109.3 . . ?
C10 C9 H12 109.3 . . ?
H11 C9 H12 108.0 . . ?
N4 C10 C11 120.9(5) . . ?
N4 C10 C9 116.7(4) . . ?
C11 C10 C9 122.3(4) . . ?
C10 C11 C12 119.2(5) . . ?
C10 C11 H13 120.4 . . ?
C12 C11 H13 120.4 . . ?
C13 C12 C11 118.9(4) . . ?
C13 C12 H14 120.5 . . ?
C11 C12 H14 120.5 . . ?
C12 C13 C14 119.5(5) . . ?
C12 C13 H15 120.3 . . ?
C14 C13 H15 120.3 . . ?
N4 C14 C13 122.0(5) . . ?
N4 C14 H16 119.0 . . ?
C13 C14 H16 119.0 . . ?
N2 C15 C16 112.5(3) . . ?
N2 C15 H17 109.1 . . ?
C16 C15 H17 109.1 . . ?
N2 C15 H18 109.1 . . ?
C16 C15 H18 109.1 . . ?
H17 C15 H18 107.8 . . ?
N5 C16 C17 121.1(4) . . ?
N5 C16 C15 118.0(3) . . ?
C17 C16 C15 120.9(4) . . ?
C18 C17 C16 119.3(4) . . ?
C18 C17 H19 120.4 . . ?
C16 C17 H19 120.4 . . ?
C19 C18 C17 119.7(4) . . ?
C19 C18 H20 120.2 . . ?
C17 C18 H20 120.2 . . ?
C18 C19 C20 118.8(5) . . ?
C18 C19 H21 120.6 . . ?
C20 C19 H21 120.6 . . ?
N5 C20 C19 121.6(4) . . ?
N5 C20 H22 119.2 . . ?
C19 C20 H22 119.2 . . ?
C26 C21 C22 118.1(4) . . ?
C26 C21 N2 121.7(4) . . ?
C22 C21 N2 120.2(4) . . ?
C23 C22 C21 120.2(4) . . ?
C23 C22 H23 119.9 . . ?
C21 C22 H23 119.9 . . ?
C24 C23 C22 121.8(5) . . ?
C24 C23 H24 119.1 . . ?
C22 C23 H24 119.1 . . ?
C25 C24 C23 117.7(4) . . ?
C25 C24 H25 121.1 . . ?
C23 C24 H25 121.1 . . ?
C24 C25 C26 121.9(4) . . ?
C24 C25 H26 119.0 . . ?
C26 C25 H26 119.0 . . ?
C21 C26 C25 120.2(4) . . ?
C21 C26 H27 119.9 . . ?
C25 C26 H27 119.9 . . ?

loop_
_geom_bond_atom_site_label_1
_geom_bond_atom_site_label_2
_geom_bond_distance
_geom_bond_site_symmetry_2
_geom_bond_publ_flag
Cu1 N3 2.004(4) . ?
Cu1 N4 2.011(3) . ?
Cu1 N5 2.016(3) . ?
Cu1 N1 2.035(3) . ?
Cl1 O3 1.429(4) . ?
Cl1 O4 1.436(4) . ?
Cl1 O2 1.438(3) . ?
Cl1 O1 1.447(3) . ?
Cl2 O5 1.335(13) . ?
Cl2 O7 1.361(11) . ?
Cl2 O7 1.361(11) 2 ?
Cl2 O6 1.480(8) 2 ?
Cl2 O6 1.480(8) . ?
Cl2 O8 1.599(7) . ?
Cl2 O8 1.599(7) 2 ?
Cl3 O9 1.258(6) 2_656 ?
Cl3 O9 1.258(6) . ?
Cl3 O10 1.667(7) 2_656 ?
Cl3 O10 1.667(7) . ?
Cl3 O11 1.739(10) . ?
Cl3 O11 1.739(10) 2_656 ?
O6 O7 1.659(15) . ?
O7 O7 1.25(2) 2 ?
O7 O8 1.700(14) 2 ?
N1 C9 1.491(6) . ?
N1 C3 1.493(6) . ?
N1 C1 1.498(6) . ?
N2 C21 1.440(5) . ?
N2 C15 1.470(5) . ?
N2 C2 1.479(5) . ?
N3 C8 1.344(6) . ?
N3 C4 1.344(5) . ?
N4 C14 1.332(6) . ?
N4 C10 1.356(5) . ?
N5 C16 1.342(5) . ?
N5 C20 1.347(5) . ?
C1 C2 1.516(6) . ?
C1 H1 0.9900 . ?
C1 H2 0.9900 . ?
C2 H3 0.9900 . ?
C2 H4 0.9900 . ?
C3 C4 1.509(7) . ?
C3 H5 0.9900 . ?
C3 H6 0.9900 . ?
C4 C5 1.384(6) . ?
C5 C6 1.381(9) . ?
C5 H7 0.9500 . ?
C6 C7 1.378(9) . ?
C6 H8 0.9500 . ?
C7 C8 1.378(6) . ?
C7 H9 0.9500 . ?
C8 H10 0.9500 . ?
C9 C10 1.497(7) . ?
C9 H11 0.9900 . ?
C9 H12 0.9900 . ?
C10 C11 1.384(6) . ?
C11 C12 1.388(9) . ?
C11 H13 0.9500 . ?
C12 C13 1.373(8) . ?
C12 H14 0.9500 . ?
C13 C14 1.377(6) . ?
C13 H15 0.9500 . ?
C14 H16 0.9500 . ?
C15 C16 1.514(6) . ?
C15 H17 0.9900 . ?
C15 H18 0.9900 . ?
C16 C17 1.387(6) . ?
C17 C18 1.377(7) . ?
C17 H19 0.9500 . ?
C18 C19 1.372(8) . ?
C18 H20 0.9500 . ?
C19 C20 1.387(6) . ?
C19 H21 0.9500 . ?
C20 H22 0.9500 . ?
C21 C26 1.391(6) . ?
C21 C22 1.403(6) . ?
C22 C23 1.385(6) . ?
C22 H23 0.9500 . ?
C23 C24 1.383(7) . ?
C23 H24 0.9500 . ?
C24 C25 1.375(7) . ?
C24 H25 0.9500 . ?
C25 C26 1.392(6) . ?
C25 H26 0.9500 . ?
C26 H27 0.9500 . ?

loop_
_geom_torsion_atom_site_label_1
_geom_torsion_atom_site_label_2
_geom_torsion_atom_site_label_3
_geom_torsion_atom_site_label_4
_geom_torsion
_geom_torsion_site_symmetry_1
_geom_torsion_site_symmetry_2
_geom_torsion_site_symmetry_3
_geom_torsion_site_symmetry_4
_geom_torsion_publ_flag
O5 Cl2 O6 O7 -159.1(6) . . . . ?
O7 Cl2 O6 O7 41.7(11) 2 . . . ?
O8 Cl2 O6 O7 107.7(6) . . . . ?
O8 Cl2 O6 O7 -65.8(6) 2 . . . ?
O5 Cl2 O7 O7 179.998(14) . . . 2 ?
O6 Cl2 O7 O7 -50.5(11) 2 . . 2 ?
O6 Cl2 O7 O7 129.2(11) . . . 2 ?
O8 Cl2 O7 O7 51.6(11) . . . 2 ?
O8 Cl2 O7 O7 -126.0(11) 2 . . 2 ?
O5 Cl2 O7 O6 50.8(11) . . . . ?
O7 Cl2 O7 O6 -129.2(11) 2 . . . ?
O6 Cl2 O7 O6 -179.6(3) 2 . . . ?
O8 Cl2 O7 O6 -77.6(5) . . . . ?
O8 Cl2 O7 O6 104.9(6) 2 . . . ?
O5 Cl2 O7 O8 -54.0(11) . . . 2 ?
O7 Cl2 O7 O8 126.0(11) 2 . . 2 ?
O6 Cl2 O7 O8 75.5(6) 2 . . 2 ?
O6 Cl2 O7 O8 -104.9(6) . . . 2 ?
O8 Cl2 O7 O8 177.5(2) . . . 2 ?
Cl2 O6 O7 O7 -45.0(8) . . . 2 ?
Cl2 O6 O7 O8 58.6(5) . . . 2 ?
O5 Cl2 O8 O7 158.1(6) . . . 2 ?
O7 Cl2 O8 O7 -43.1(12) . . . 2 ?
O6 Cl2 O8 O7 67.2(7) 2 . . 2 ?
O6 Cl2 O8 O7 -111.8(7) . . . 2 ?
C9 N1 C1 C2 84.7(4) . . . . ?
C3 N1 C1 C2 -149.7(4) . . . . ?
Cu1 N1 C1 C2 -36.3(4) . . . . ?
C21 N2 C2 C1 76.8(4) . . . . ?
C15 N2 C2 C1 -143.8(3) . . . . ?
N1 C1 C2 N2 65.2(5) . . . . ?
C9 N1 C3 C4 -160.8(4) . . . . ?
C1 N1 C3 C4 73.5(4) . . . . ?
Cu1 N1 C3 C4 -41.4(4) . . . . ?
C8 N3 C4 C5 -0.5(6) . . . . ?
Cu1 N3 C4 C5 175.8(3) . . . . ?
C8 N3 C4 C3 176.8(4) . . . . ?
Cu1 N3 C4 C3 -6.9(5) . . . . ?
N1 C3 C4 N3 33.2(5) . . . . ?
N1 C3 C4 C5 -149.6(4) . . . . ?
N3 C4 C5 C6 1.3(7) . . . . ?
C3 C4 C5 C6 -175.7(5) . . . . ?
C4 C5 C6 C7 -0.5(8) . . . . ?
C5 C6 C7 C8 -1.0(8) . . . . ?
C4 N3 C8 C7 -1.1(7) . . . . ?
Cu1 N3 C8 C7 -176.9(4) . . . . ?
C6 C7 C8 N3 1.9(8) . . . . ?
C3 N1 C9 C10 139.0(4) . . . . ?
C1 N1 C9 C10 -97.1(5) . . . . ?
Cu1 N1 C9 C10 22.4(5) . . . . ?
C14 N4 C10 C11 2.4(7) . . . . ?
Cu1 N4 C10 C11 -177.2(4) . . . . ?
C14 N4 C10 C9 -173.9(4) . . . . ?
Cu1 N4 C10 C9 6.5(5) . . . . ?
N1 C9 C10 N4 -19.5(6) . . . . ?
N1 C9 C10 C11 164.3(4) . . . . ?
N4 C10 C11 C12 -1.0(7) . . . . ?
C9 C10 C11 C12 175.1(5) . . . . ?
C10 C11 C12 C13 -1.0(8) . . . . ?
C11 C12 C13 C14 1.6(8) . . . . ?
C10 N4 C14 C13 -1.8(7) . . . . ?
Cu1 N4 C14 C13 177.8(3) . . . . ?
C12 C13 C14 N4 -0.2(7) . . . . ?
C21 N2 C15 C16 -79.1(4) . . . . ?
C2 N2 C15 C16 140.7(3) . . . . ?
C20 N5 C16 C17 -1.9(6) . . . . ?
Cu1 N5 C16 C17 176.1(3) . . . . ?
C20 N5 C16 C15 177.1(4) . . . . ?
Cu1 N5 C16 C15 -4.9(4) . . . . ?
N2 C15 C16 N5 -35.8(5) . . . . ?
N2 C15 C16 C17 143.2(4) . . . . ?
N5 C16 C17 C18 2.6(7) . . . . ?
C15 C16 C17 C18 -176.3(4) . . . . ?
C16 C17 C18 C19 -2.1(7) . . . . ?
C17 C18 C19 C20 0.9(8) . . . . ?
C16 N5 C20 C19 0.6(6) . . . . ?
Cu1 N5 C20 C19 -177.2(3) . . . . ?
C18 C19 C20 N5 -0.1(7) . . . . ?
C15 N2 C21 C26 -145.5(4) . . . . ?
C2 N2 C21 C26 -5.9(6) . . . . ?
C15 N2 C21 C22 33.6(6) . . . . ?
C2 N2 C21 C22 173.2(4) . . . . ?
C26 C21 C22 C23 -0.9(8) . . . . ?
N2 C21 C22 C23 179.9(5) . . . . ?
C21 C22 C23 C24 -0.5(10) . . . . ?
C22 C23 C24 C25 1.8(10) . . . . ?
C23 C24 C25 C26 -1.8(9) . . . . ?
C22 C21 C26 C25 1.0(7) . . . . ?
N2 C21 C26 C25 -179.8(4) . . . . ?
C24 C25 C26 C21 0.4(7) . . . . ?
